data_4085406
loop_
_publ_author_name
'Arrowsmith, Merle'
'Hill, Michael S.'
'Kociok-K\"ohn, Gabriele'

_publ_section_title
;
 Activation of N-Heterocyclic Carbenes by {BeH2} and {Be(H)(Me)} Fragments
;
_journal_issue 3
_journal_name_full Organometallics
_journal_page_first 653
_journal_paper_doi 10.1021/om501314g
_journal_volume 34
_journal_year 2015
_chemical_formula_moiety 'C42 H50 Be N4'
_chemical_formula_sum 'C42 H50 Be N4'
_chemical_formula_weight 619.87
_chemical_name_systematic
;
 ?
;
_space_group_IT_number 14
_symmetry_cell_setting monoclinic
_symmetry_space_group_name_Hall '-P 2ybc'
_symmetry_space_group_name_H-M 'P 1 21/c 1'
_atom_sites_solution_hydrogens geom
_atom_sites_solution_primary direct
_atom_sites_solution_secondary difmap
_audit_creation_method SHELXL-97
_cell_angle_alpha 90.00
_cell_angle_beta 95.128(4)
_cell_angle_gamma 90.00
_cell_formula_units_Z 4
_cell_length_a 14.1845(10)
_cell_length_b 11.8476(9)
_cell_length_c 21.6545(9)
_cell_measurement_reflns_used 21146
_cell_measurement_temperature 150(2)
_cell_measurement_theta_max 25.028
_cell_measurement_theta_min 2.910
_cell_volume 3624.5(4)
_computing_cell_refinement 'HKL Scalepack (Otwinowski & Minor, 1997)'
_computing_data_collection 'Collect (Nonius BV, 1997-2000)'
_computing_data_reduction
;
 DENZO-SCALEPACK Z. Otwinowski and W. Minor, " 
 Processing of X-ray Diffraction Data Collected in Oscillation Mode ", 
 Methods in Enzymology, Volume 276: Macromolecular Crystallography, 
 part A, p.307-326, 1997,C.W. Carter, Jr. & R. M. Sweet, Eds., Academic Press.
;
_computing_molecular_graphics 'ORTEP3 for Windows - Farrugia, L. J. J. Appl. Crystallogr. 1997, 30, 565'
_computing_publication_material
;
 'WinGX publication routines, Farrugia, 
 L. J., J. Appl. Crystallogr., 1999, 32, 837-838
;
_computing_structure_refinement
;
 Sheldrick GM (2008) Acta Crystallogr A64:112--122 and 
 C. B. H\"ubschle, G. M. Sheldrick and B. Dittrich
 ShelXle: a Qt graphical user interface for SHELXL
 J. Appl. Cryst., 44, (2011) 1281-1284.
;
_computing_structure_solution
; 
 SIR97- Altomare A., Burla M.C., Camalli M., Cascarano G.L., Giacovazzo C. , 
 Guagliardi A., Moliterni A.G.G., Polidori G.,Spagna R. 
 (1999) J. Appl. Cryst. 32, 115-119
;
_diffrn_ambient_temperature 150(2)
_diffrn_measured_fraction_theta_full 0.984
_diffrn_measured_fraction_theta_max 0.984
_diffrn_measurement_device_type 'Nonius Kappa CCD'
_diffrn_measurement_method '157 1.6 degree images with \w scans'
_diffrn_radiation_monochromator graphite
_diffrn_radiation_source 'fine-focus sealed tube'
_diffrn_radiation_type MoK\a
_diffrn_radiation_wavelength 0.71073
_diffrn_reflns_av_R_equivalents 0.1975
_diffrn_reflns_av_sigmaI/netI 0.1211
_diffrn_reflns_limit_h_max 16
_diffrn_reflns_limit_h_min -16
_diffrn_reflns_limit_k_max 14
_diffrn_reflns_limit_k_min -14
_diffrn_reflns_limit_l_max 25
_diffrn_reflns_limit_l_min -25
_diffrn_reflns_number 26168
_diffrn_reflns_theta_full 25.00
_diffrn_reflns_theta_max 25.00
_diffrn_reflns_theta_min 3.82
_diffrn_standards_decay_% 0
_diffrn_standards_number 0
_exptl_absorpt_coefficient_mu 0.066
_exptl_absorpt_correction_T_max 0.9870
_exptl_absorpt_correction_T_min 0.9773
_exptl_absorpt_correction_type multi-scan
_exptl_absorpt_process_details
;
multi-scan from symmetry-related measurements 
Sortav (Blessing 1995)
;
_exptl_crystal_colour orange
_exptl_crystal_density_diffrn 1.136
_exptl_crystal_density_method 'not measured'
_exptl_crystal_description prism
_exptl_crystal_F_000 1336
_exptl_crystal_size_max 0.35
_exptl_crystal_size_mid 0.25
_exptl_crystal_size_min 0.20
_refine_diff_density_max 0.180
_refine_diff_density_min -0.192
_refine_diff_density_rms 0.046
_refine_ls_extinction_method none
_refine_ls_goodness_of_fit_ref 0.994
_refine_ls_hydrogen_treatment constr
_refine_ls_matrix_type full
_refine_ls_number_parameters 436
_refine_ls_number_reflns 6279
_refine_ls_number_restraints 0
_refine_ls_restrained_S_all 0.994
_refine_ls_R_factor_all 0.1548
_refine_ls_R_factor_gt 0.0655
_refine_ls_shift/su_max 0.001
_refine_ls_shift/su_mean 0.000
_refine_ls_structure_factor_coef Fsqd
_refine_ls_weighting_details 'calc w=1/[\s^2^(Fo^2^)+(0.0806P)^2^+0.0000P] where P=(Fo^2^+2Fc^2^)/3'
_refine_ls_weighting_scheme calc
_refine_ls_wR_factor_gt 0.1376
_refine_ls_wR_factor_ref 0.1747
_reflns_number_gt 3256
_reflns_number_total 6279
_reflns_threshold_expression >2sigma(I)
_cod_data_source_file om501314g_si_002.cif
_cod_data_source_block 3
_cod_depositor_comments 'Adding full bibliography for 4085404--4085408.cif.'
_cod_database_code 4085406

loop_
_symmetry_equiv_pos_as_xyz
'x, y, z'
'-x, y+1/2, -z+1/2'
'-x, -y, -z'
'x, -y-1/2, z-1/2'

loop_
_atom_site_label
_atom_site_type_symbol
_atom_site_fract_x
_atom_site_fract_y
_atom_site_fract_z
_atom_site_U_iso_or_equiv
_atom_site_adp_type
_atom_site_occupancy
_atom_site_symmetry_multiplicity
_atom_site_calc_flag
_atom_site_refinement_flags
Be Be 0.2076(3) 0.1816(3) 0.95990(16) 0.0383(9) Uani 1 1 d .
N1 N 0.24831(16) 0.2224(2) 0.83249(9) 0.0386(6) Uani 1 1 d .
N2 N 0.27717(16) 0.0550(2) 0.86529(9) 0.0373(6) Uani 1 1 d .
N3 N 0.11432(16) 0.2344(2) 0.98002(9) 0.0379(6) Uani 1 1 d .
N4 N 0.27136(17) 0.1974(2) 1.07883(10) 0.0453(7) Uani 1 1 d .
C1 C 0.2410(2) 0.1553(3) 0.88262(12) 0.0375(7) Uani 1 1 d .
C2 C 0.2881(2) 0.1651(3) 0.78521(12) 0.0430(8) Uani 1 1 d .
H2 H 0.2999 0.1943 0.7458 0.052 Uiso 1 1 calc R
C3 C 0.3065(2) 0.0603(3) 0.80628(12) 0.0421(8) Uani 1 1 d .
H3 H 0.3343 0.0009 0.7847 0.051 Uiso 1 1 calc R
C4 C 0.2273(2) 0.3413(3) 0.82719(12) 0.0413(8) Uani 1 1 d .
C5 C 0.1445(2) 0.3748(3) 0.79160(12) 0.0479(8) Uani 1 1 d .
C6 C 0.0725(3) 0.2915(4) 0.76653(15) 0.0656(11) Uani 1 1 d .
H6A H 0.0222 0.3307 0.7410 0.098 Uiso 1 1 calc R
H6B H 0.0454 0.2532 0.8009 0.098 Uiso 1 1 calc R
H6C H 0.1025 0.2358 0.7412 0.098 Uiso 1 1 calc R
C7 C 0.1321(3) 0.4908(4) 0.78188(14) 0.0602(10) Uani 1 1 d .
H7 H 0.0765 0.5164 0.7583 0.072 Uiso 1 1 calc R
C8 C 0.1977(3) 0.5696(3) 0.80536(14) 0.0597(10) Uani 1 1 d .
C9 C 0.1811(4) 0.6936(3) 0.79282(18) 0.0895(15) Uani 1 1 d .
H9A H 0.2337 0.7373 0.8132 0.134 Uiso 1 1 calc R
H9B H 0.1218 0.7167 0.8091 0.134 Uiso 1 1 calc R
H9C H 0.1770 0.7072 0.7480 0.134 Uiso 1 1 calc R
C10 C 0.2765(3) 0.5317(3) 0.84126(13) 0.0563(9) Uani 1 1 d .
H10 H 0.3205 0.5857 0.8589 0.068 Uiso 1 1 calc R
C11 C 0.2940(2) 0.4181(3) 0.85264(12) 0.0446(8) Uani 1 1 d .
C12 C 0.3811(3) 0.3798(3) 0.89153(15) 0.0589(9) Uani 1 1 d .
H12A H 0.4239 0.4440 0.8998 0.088 Uiso 1 1 calc R
H12B H 0.4132 0.3212 0.8693 0.088 Uiso 1 1 calc R
H12C H 0.3631 0.3492 0.9308 0.088 Uiso 1 1 calc R
C13 C 0.2905(2) -0.0441(3) 0.90399(12) 0.0375(7) Uani 1 1 d .
C14 C 0.3830(2) -0.0712(3) 0.92716(12) 0.0407(8) Uani 1 1 d .
C15 C 0.4650(2) 0.0027(3) 0.91493(14) 0.0504(8) Uani 1 1 d .
H15A H 0.5217 -0.0223 0.9405 0.076 Uiso 1 1 calc R
H15B H 0.4507 0.0810 0.9253 0.076 Uiso 1 1 calc R
H15C H 0.4763 -0.0023 0.8710 0.076 Uiso 1 1 calc R
C16 C 0.3952(2) -0.1681(3) 0.96285(13) 0.0490(8) Uani 1 1 d .
H16 H 0.4575 -0.1889 0.9785 0.059 Uiso 1 1 calc R
C17 C 0.3201(3) -0.2361(3) 0.97670(14) 0.0520(9) Uani 1 1 d .
C18 C 0.3363(3) -0.3396(3) 1.01692(17) 0.0736(11) Uani 1 1 d .
H18A H 0.2820 -0.3507 1.0413 0.110 Uiso 1 1 calc R
H18B H 0.3938 -0.3294 1.0450 0.110 Uiso 1 1 calc R
H18C H 0.3436 -0.4058 0.9906 0.110 Uiso 1 1 calc R
C19 C 0.2292(3) -0.2038(3) 0.95317(14) 0.0536(9) Uani 1 1 d .
H19 H 0.1768 -0.2482 0.9631 0.064 Uiso 1 1 calc R
C20 C 0.2127(2) -0.1096(3) 0.91594(13) 0.0451(8) Uani 1 1 d .
C21 C 0.1148(2) -0.0788(3) 0.88889(17) 0.0627(10) Uani 1 1 d .
H21A H 0.0700 -0.1374 0.8993 0.094 Uiso 1 1 calc R
H21B H 0.1141 -0.0726 0.8437 0.094 Uiso 1 1 calc R
H21C H 0.0963 -0.0063 0.9060 0.094 Uiso 1 1 calc R
C22 C 0.1098(2) 0.2506(3) 1.04400(12) 0.0452(8) Uani 1 1 d .
H22 H 0.0514 0.2764 1.0572 0.054 Uiso 1 1 calc R
C23 C 0.1811(2) 0.2327(3) 1.08812(12) 0.0413(8) Uani 1 1 d .
H23 H 0.1679 0.2456 1.1298 0.050 Uiso 1 1 calc R
C24 C 0.2942(2) 0.1480(3) 1.02013(12) 0.0513(9) Uani 1 1 d .
H24A H 0.2987 0.0649 1.0245 0.062 Uiso 1 1 calc R
H24B H 0.3564 0.1765 1.0097 0.062 Uiso 1 1 calc R
C25 C 0.0377(2) 0.2887(3) 0.94331(11) 0.0359(7) Uani 1 1 d .
C26 C -0.0443(2) 0.2278(3) 0.92144(12) 0.0414(7) Uani 1 1 d .
C27 C -0.0588(2) 0.1068(3) 0.93792(16) 0.0565(9) Uani 1 1 d .
H27A H -0.1214 0.0976 0.9531 0.085 Uiso 1 1 calc R
H27B H -0.0099 0.0838 0.9704 0.085 Uiso 1 1 calc R
H27C H -0.0545 0.0595 0.9011 0.085 Uiso 1 1 calc R
C28 C -0.1151(2) 0.2842(3) 0.88496(13) 0.0481(8) Uani 1 1 d .
H28 H -0.1704 0.2436 0.8703 0.058 Uiso 1 1 calc R
C29 C -0.1083(2) 0.3961(3) 0.86925(13) 0.0489(8) Uani 1 1 d .
C30 C -0.1846(3) 0.4545(4) 0.82747(16) 0.0744(12) Uani 1 1 d .
H30A H -0.1900 0.5333 0.8405 0.112 Uiso 1 1 calc R
H30B H -0.2453 0.4160 0.8304 0.112 Uiso 1 1 calc R
H30C H -0.1681 0.4519 0.7845 0.112 Uiso 1 1 calc R
C31 C -0.0295(2) 0.4554(3) 0.89329(12) 0.0460(8) Uani 1 1 d .
H31 H -0.0248 0.5335 0.8840 0.055 Uiso 1 1 calc R
C32 C 0.0435(2) 0.4042(3) 0.93081(12) 0.0384(7) Uani 1 1 d .
C33 C 0.1249(2) 0.4743(3) 0.95841(13) 0.0485(8) Uani 1 1 d .
H33A H 0.1252 0.5470 0.9369 0.073 Uiso 1 1 calc R
H33B H 0.1845 0.4346 0.9538 0.073 Uiso 1 1 calc R
H33C H 0.1181 0.4869 1.0025 0.073 Uiso 1 1 calc R
C34 C 0.3428(2) 0.2009(3) 1.12967(11) 0.0373(7) Uani 1 1 d .
C35 C 0.4026(2) 0.2945(3) 1.13704(12) 0.0456(8) Uani 1 1 d .
C36 C 0.3916(3) 0.3923(3) 1.09224(15) 0.0691(11) Uani 1 1 d .
H36A H 0.4129 0.4620 1.1136 0.104 Uiso 1 1 calc R
H36B H 0.3249 0.3999 1.0766 0.104 Uiso 1 1 calc R
H36C H 0.4299 0.3786 1.0575 0.104 Uiso 1 1 calc R
C37 C 0.4736(2) 0.2950(3) 1.18539(13) 0.0519(9) Uani 1 1 d .
H37 H 0.5146 0.3584 1.1901 0.062 Uiso 1 1 calc R
C38 C 0.4870(2) 0.2067(3) 1.22705(13) 0.0510(9) Uani 1 1 d .
C39 C 0.5655(3) 0.2100(4) 1.28014(15) 0.0778(13) Uani 1 1 d .
H39A H 0.5728 0.1350 1.2990 0.117 Uiso 1 1 calc R
H39B H 0.5489 0.2646 1.3114 0.117 Uiso 1 1 calc R
H39C H 0.6251 0.2326 1.2641 0.117 Uiso 1 1 calc R
C40 C 0.4279(2) 0.1141(3) 1.21858(12) 0.0471(8) Uani 1 1 d .
H40 H 0.4368 0.0521 1.2463 0.057 Uiso 1 1 calc R
C41 C 0.3549(2) 0.1091(3) 1.17025(12) 0.0403(7) Uani 1 1 d .
C42 C 0.2954(3) 0.0057(3) 1.16103(13) 0.0545(9) Uani 1 1 d .
H42A H 0.3040 -0.0417 1.1982 0.082 Uiso 1 1 calc R
H42B H 0.3145 -0.0366 1.1253 0.082 Uiso 1 1 calc R
H42C H 0.2287 0.0274 1.1535 0.082 Uiso 1 1 calc R

loop_
_atom_site_aniso_label
_atom_site_aniso_U_11
_atom_site_aniso_U_22
_atom_site_aniso_U_33
_atom_site_aniso_U_23
_atom_site_aniso_U_13
_atom_site_aniso_U_12
Be 0.030(2) 0.040(3) 0.044(2) -0.0006(17) 0.0021(16) 0.0033(18)
N1 0.0300(14) 0.0509(17) 0.0343(12) -0.0017(11) -0.0007(10) 0.0025(12)
N2 0.0295(14) 0.0443(17) 0.0377(12) -0.0068(11) 0.0015(10) 0.0015(12)
N3 0.0304(14) 0.0489(17) 0.0340(12) -0.0002(10) -0.0002(10) 0.0053(12)
N4 0.0299(15) 0.070(2) 0.0347(12) -0.0077(12) -0.0022(10) 0.0136(13)
C1 0.0231(16) 0.049(2) 0.0385(15) 0.0006(14) -0.0050(11) 0.0039(14)
C2 0.0366(18) 0.057(2) 0.0356(15) -0.0070(14) 0.0068(12) -0.0025(16)
C3 0.0364(18) 0.052(2) 0.0384(15) -0.0101(14) 0.0047(12) -0.0015(16)
C4 0.0353(18) 0.051(2) 0.0381(15) 0.0045(14) 0.0092(13) 0.0073(16)
C5 0.040(2) 0.066(3) 0.0375(15) 0.0065(15) 0.0079(13) 0.0073(18)
C6 0.041(2) 0.099(3) 0.0558(19) 0.0108(19) -0.0010(15) 0.006(2)
C7 0.055(2) 0.080(3) 0.0470(18) 0.0178(19) 0.0167(16) 0.031(2)
C8 0.073(3) 0.058(2) 0.0504(19) 0.0089(17) 0.0179(18) 0.020(2)
C9 0.137(4) 0.059(3) 0.075(2) 0.012(2) 0.025(2) 0.035(3)
C10 0.068(3) 0.054(2) 0.0493(18) -0.0012(16) 0.0178(17) 0.0003(19)
C11 0.043(2) 0.048(2) 0.0435(16) -0.0015(14) 0.0084(14) 0.0021(16)
C12 0.049(2) 0.061(2) 0.065(2) -0.0081(17) -0.0024(16) -0.0041(18)
C13 0.0358(18) 0.0359(18) 0.0408(15) -0.0075(13) 0.0042(12) 0.0023(14)
C14 0.0326(18) 0.048(2) 0.0413(15) -0.0086(14) 0.0008(12) 0.0011(15)
C15 0.0344(19) 0.063(2) 0.0532(17) -0.0034(16) 0.0017(14) 0.0017(16)
C16 0.047(2) 0.049(2) 0.0494(17) -0.0087(16) -0.0040(14) 0.0106(18)
C17 0.054(2) 0.046(2) 0.0548(19) -0.0027(15) -0.0017(16) 0.0010(18)
C18 0.087(3) 0.055(3) 0.077(2) 0.0094(19) -0.003(2) -0.001(2)
C19 0.051(2) 0.047(2) 0.064(2) -0.0036(17) 0.0075(16) -0.0073(17)
C20 0.038(2) 0.042(2) 0.0548(17) -0.0064(15) 0.0048(14) -0.0007(16)
C21 0.036(2) 0.055(2) 0.095(2) -0.0069(19) -0.0012(17) -0.0009(18)
C22 0.0313(18) 0.063(2) 0.0418(16) 0.0002(14) 0.0063(13) 0.0073(16)
C23 0.0313(18) 0.056(2) 0.0367(15) -0.0020(13) 0.0060(12) 0.0054(15)
C24 0.045(2) 0.072(3) 0.0364(15) -0.0052(15) 0.0009(13) 0.0215(18)
C25 0.0258(17) 0.044(2) 0.0380(14) -0.0010(13) 0.0034(12) 0.0064(14)
C26 0.0323(18) 0.043(2) 0.0484(16) -0.0049(14) 0.0007(13) 0.0049(15)
C27 0.036(2) 0.050(2) 0.081(2) 0.0002(18) -0.0026(16) -0.0004(17)
C28 0.0328(19) 0.058(2) 0.0522(18) -0.0054(16) -0.0051(14) 0.0043(17)
C29 0.038(2) 0.059(3) 0.0483(17) 0.0032(15) -0.0027(14) 0.0129(17)
C30 0.062(3) 0.081(3) 0.076(2) 0.007(2) -0.0156(19) 0.025(2)
C31 0.046(2) 0.045(2) 0.0473(16) 0.0056(14) 0.0082(14) 0.0126(17)
C32 0.0328(18) 0.043(2) 0.0411(15) -0.0018(13) 0.0101(12) 0.0044(15)
C33 0.043(2) 0.047(2) 0.0565(18) -0.0047(15) 0.0108(14) -0.0061(16)
C34 0.0314(17) 0.050(2) 0.0307(14) -0.0033(13) 0.0025(12) 0.0065(15)
C35 0.046(2) 0.047(2) 0.0441(17) -0.0055(14) 0.0059(14) -0.0024(17)
C36 0.092(3) 0.050(3) 0.065(2) 0.0052(18) 0.011(2) -0.004(2)
C37 0.042(2) 0.065(2) 0.0491(18) -0.0132(17) 0.0064(15) -0.0129(17)
C38 0.0332(19) 0.076(3) 0.0426(17) -0.0109(17) -0.0028(13) 0.0035(18)
C39 0.043(2) 0.127(4) 0.060(2) -0.020(2) -0.0112(17) 0.001(2)
C40 0.046(2) 0.055(2) 0.0390(16) -0.0012(14) -0.0005(14) 0.0117(17)
C41 0.0358(18) 0.049(2) 0.0359(15) -0.0036(13) 0.0034(12) -0.0029(15)
C42 0.061(2) 0.057(2) 0.0461(17) -0.0009(15) 0.0070(15) -0.0084(19)

loop_
_atom_type_symbol
_atom_type_description
_atom_type_scat_dispersion_real
_atom_type_scat_dispersion_imag
_atom_type_scat_source
C C 0.0033 0.0016 'International Tables Vol C Tables 4.2.6.8 and 6.1.1.4'
H H 0.0000 0.0000 'International Tables Vol C Tables 4.2.6.8 and 6.1.1.4'
N N 0.0061 0.0033 'International Tables Vol C Tables 4.2.6.8 and 6.1.1.4'
Be Be 0.0005 0.0002 'International Tables Vol C Tables 4.2.6.8 and 6.1.1.4'

loop_
_geom_angle_atom_site_label_1
_geom_angle_atom_site_label_2
_geom_angle_atom_site_label_3
_geom_angle
N3 Be C24 116.0(2)
N3 Be C1 128.9(2)
C24 Be C1 115.1(3)
C1 N1 C2 111.6(3)
C1 N1 C4 127.3(2)
C2 N1 C4 120.9(2)
C1 N2 C3 111.6(2)
C1 N2 C13 125.6(2)
C3 N2 C13 122.7(2)
C22 N3 C25 112.6(2)
C22 N3 Be 116.4(2)
C25 N3 Be 130.0(2)
C23 N4 C34 118.9(2)
C23 N4 C24 121.9(2)
C34 N4 C24 118.9(2)
N1 C1 N2 103.5(2)
N1 C1 Be 133.2(3)
N2 C1 Be 122.9(2)
C3 C2 N1 106.3(3)
C3 C2 H2 126.8
N1 C2 H2 126.8
C2 C3 N2 107.0(3)
C2 C3 H3 126.5
N2 C3 H3 126.5
C11 C4 C5 122.6(3)
C11 C4 N1 118.6(3)
C5 C4 N1 118.5(3)
C7 C5 C4 116.7(3)
C7 C5 C6 121.6(3)
C4 C5 C6 121.7(3)
C5 C6 H6A 109.5
C5 C6 H6B 109.5
H6A C6 H6B 109.5
C5 C6 H6C 109.5
H6A C6 H6C 109.5
H6B C6 H6C 109.5
C8 C7 C5 122.4(3)
C8 C7 H7 118.8
C5 C7 H7 118.8
C10 C8 C7 118.3(3)
C10 C8 C9 121.6(4)
C7 C8 C9 120.1(4)
C8 C9 H9A 109.5
C8 C9 H9B 109.5
H9A C9 H9B 109.5
C8 C9 H9C 109.5
H9A C9 H9C 109.5
H9B C9 H9C 109.5
C8 C10 C11 122.7(4)
C8 C10 H10 118.7
C11 C10 H10 118.7
C10 C11 C4 117.4(3)
C10 C11 C12 121.2(3)
C4 C11 C12 121.4(3)
C11 C12 H12A 109.5
C11 C12 H12B 109.5
H12A C12 H12B 109.5
C11 C12 H12C 109.5
H12A C12 H12C 109.5
H12B C12 H12C 109.5
C20 C13 C14 122.6(3)
C20 C13 N2 119.7(3)
C14 C13 N2 117.6(3)
C16 C14 C13 117.1(3)
C16 C14 C15 121.5(3)
C13 C14 C15 121.4(3)
C14 C15 H15A 109.5
C14 C15 H15B 109.5
H15A C15 H15B 109.5
C14 C15 H15C 109.5
H15A C15 H15C 109.5
H15B C15 H15C 109.5
C14 C16 C17 122.7(3)
C14 C16 H16 118.6
C17 C16 H16 118.6
C16 C17 C19 117.6(3)
C16 C17 C18 121.0(3)
C19 C17 C18 121.4(3)
C17 C18 H18A 109.5
C17 C18 H18B 109.5
H18A C18 H18B 109.5
C17 C18 H18C 109.5
H18A C18 H18C 109.5
H18B C18 H18C 109.5
C20 C19 C17 122.4(3)
C20 C19 H19 118.8
C17 C19 H19 118.8
C19 C20 C13 117.5(3)
C19 C20 C21 121.7(3)
C13 C20 C21 120.8(3)
C20 C21 H21A 109.5
C20 C21 H21B 109.5
H21A C21 H21B 109.5
C20 C21 H21C 109.5
H21A C21 H21C 109.5
H21B C21 H21C 109.5
C23 C22 N3 125.5(3)
C23 C22 H22 117.2
N3 C22 H22 117.2
C22 C23 N4 126.4(3)
C22 C23 H23 116.8
N4 C23 H23 116.8
N4 C24 Be 111.1(2)
N4 C24 H24A 109.4
Be C24 H24A 109.4
N4 C24 H24B 109.4
Be C24 H24B 109.4
H24A C24 H24B 108.0
C32 C25 C26 119.7(3)
C32 C25 N3 119.3(3)
C26 C25 N3 120.9(3)
C28 C26 C25 118.4(3)
C28 C26 C27 119.2(3)
C25 C26 C27 122.4(3)
C26 C27 H27A 109.5
C26 C27 H27B 109.5
H27A C27 H27B 109.5
C26 C27 H27C 109.5
H27A C27 H27C 109.5
H27B C27 H27C 109.5
C29 C28 C26 122.7(3)
C29 C28 H28 118.6
C26 C28 H28 118.6
C28 C29 C31 118.0(3)
C28 C29 C30 121.8(3)
C31 C29 C30 120.2(3)
C29 C30 H30A 109.5
C29 C30 H30B 109.5
H30A C30 H30B 109.5
C29 C30 H30C 109.5
H30A C30 H30C 109.5
H30B C30 H30C 109.5
C29 C31 C32 122.0(3)
C29 C31 H31 119.0
C32 C31 H31 119.0
C31 C32 C25 119.0(3)
C31 C32 C33 119.7(3)
C25 C32 C33 121.3(3)
C32 C33 H33A 109.5
C32 C33 H33B 109.5
H33A C33 H33B 109.5
C32 C33 H33C 109.5
H33A C33 H33C 109.5
H33B C33 H33C 109.5
C35 C34 C41 120.5(2)
C35 C34 N4 119.5(3)
C41 C34 N4 120.0(3)
C37 C35 C34 118.8(3)
C37 C35 C36 120.6(3)
C34 C35 C36 120.6(3)
C35 C36 H36A 109.5
C35 C36 H36B 109.5
H36A C36 H36B 109.5
C35 C36 H36C 109.5
H36A C36 H36C 109.5
H36B C36 H36C 109.5
C38 C37 C35 122.5(3)
C38 C37 H37 118.7
C35 C37 H37 118.7
C40 C38 C37 117.8(3)
C40 C38 C39 120.9(3)
C37 C38 C39 121.3(3)
C38 C39 H39A 109.5
C38 C39 H39B 109.5
H39A C39 H39B 109.5
C38 C39 H39C 109.5
H39A C39 H39C 109.5
H39B C39 H39C 109.5
C38 C40 C41 122.0(3)
C38 C40 H40 119.0
C41 C40 H40 119.0
C34 C41 C40 118.4(3)
C34 C41 C42 121.3(2)
C40 C41 C42 120.3(3)
C41 C42 H42A 109.5
C41 C42 H42B 109.5
H42A C42 H42B 109.5
C41 C42 H42C 109.5
H42A C42 H42C 109.5
H42B C42 H42C 109.5

loop_
_geom_bond_atom_site_label_1
_geom_bond_atom_site_label_2
_geom_bond_distance
Be N3 1.560(5)
Be C24 1.756(5)
Be C1 1.807(5)
N1 C1 1.357(4)
N1 C2 1.390(4)
N1 C4 1.442(4)
N2 C1 1.360(4)
N2 C3 1.380(3)
N2 C13 1.445(4)
N3 C22 1.406(3)
N3 C25 1.440(3)
N4 C23 1.379(4)
N4 C34 1.429(3)
N4 C24 1.462(4)
C2 C3 1.340(4)
C2 H2 0.9500
C3 H3 0.9500
C4 C11 1.391(4)
C4 C5 1.403(4)
C5 C7 1.399(5)
C5 C6 1.488(5)
C6 H6A 0.9800
C6 H6B 0.9800
C6 H6C 0.9800
C7 C8 1.383(5)
C7 H7 0.9500
C8 C10 1.377(5)
C8 C9 1.509(5)
C9 H9A 0.9800
C9 H9B 0.9800
C9 H9C 0.9800
C10 C11 1.387(5)
C10 H10 0.9500
C11 C12 1.503(4)
C12 H12A 0.9800
C12 H12B 0.9800
C12 H12C 0.9800
C13 C20 1.392(4)
C13 C14 1.401(4)
C14 C16 1.386(4)
C14 C15 1.498(4)
C15 H15A 0.9800
C15 H15B 0.9800
C15 H15C 0.9800
C16 C17 1.390(5)
C16 H16 0.9500
C17 C19 1.396(5)
C17 C18 1.509(5)
C18 H18A 0.9800
C18 H18B 0.9800
C18 H18C 0.9800
C19 C20 1.385(4)
C19 H19 0.9500
C20 C21 1.503(4)
C21 H21A 0.9800
C21 H21B 0.9800
C21 H21C 0.9800
C22 C23 1.344(4)
C22 H22 0.9500
C23 H23 0.9500
C24 H24A 0.9900
C24 H24B 0.9900
C25 C32 1.398(4)
C25 C26 1.414(4)
C26 C28 1.392(4)
C26 C27 1.497(4)
C27 H27A 0.9800
C27 H27B 0.9800
C27 H27C 0.9800
C28 C29 1.374(5)
C28 H28 0.9500
C29 C31 1.382(5)
C29 C30 1.515(4)
C30 H30A 0.9800
C30 H30B 0.9800
C30 H30C 0.9800
C31 C32 1.396(4)
C31 H31 0.9500
C32 C33 1.502(4)
C33 H33A 0.9800
C33 H33B 0.9800
C33 H33C 0.9800
C34 C35 1.397(4)
C34 C41 1.399(4)
C35 C37 1.386(4)
C35 C36 1.510(4)
C36 H36A 0.9800
C36 H36B 0.9800
C36 H36C 0.9800
C37 C38 1.384(5)
C37 H37 0.9500
C38 C40 1.383(5)
C38 C39 1.528(4)
C39 H39A 0.9800
C39 H39B 0.9800
C39 H39C 0.9800
C40 C41 1.406(4)
C40 H40 0.9500
C41 C42 1.490(4)
C42 H42A 0.9800
C42 H42B 0.9800
C42 H42C 0.9800
